data_7002388
loop_
_publ_author_name
'Zhang, Wan-Zheng'
'Han, Ying-Feng'
'Lin, Yue-Jian'
'Jin, Guo-Xin'

_publ_section_title
;
 Synthesis and characterization of molecular rectangles of
 half-sandwich p-cymene ruthenium complexes bearing oxamidato ligands
;
_journal_issue 39
_journal_name_full 'Dalton Transactions'
_journal_page_first 8426
_journal_page_last 8431
_journal_paper_doi 10.1039/b909357e
_journal_year 2009
_chemical_formula_sum 'C93.3 H94.6 Cl2.6 F12 N8 O16 Ru4 S4'
_chemical_formula_weight 2436.66
_chemical_name_systematic
;
?
;
_space_group_IT_number 15
_symmetry_cell_setting monoclinic
_symmetry_space_group_name_Hall '-C 2yc'
_symmetry_space_group_name_H-M 'C 1 2/c 1'
_atom_sites_solution_hydrogens geom
_atom_sites_solution_primary direct
_atom_sites_solution_secondary difmap
_audit_creation_method SHELXL-97
_cell_angle_alpha 90.00
_cell_angle_beta 101.970(8)
_cell_angle_gamma 90.00
_cell_formula_units_Z 4
_cell_length_a 25.896(13)
_cell_length_b 20.555(10)
_cell_length_c 21.037(11)
_cell_measurement_reflns_used 784
_cell_measurement_temperature 293(2)
_cell_measurement_theta_max 24.291
_cell_measurement_theta_min 2.276
_cell_volume 10954(10)
_computing_cell_refinement 'Bruker SMART'
_computing_data_collection 'Bruker SMART'
_computing_data_reduction 'Bruker SHELXTL'
_computing_molecular_graphics 'Bruker SHELXTL'
_computing_publication_material 'Bruker SHELXTL'
_computing_structure_refinement 'SHELXL-97 (Sheldrick, 1997)'
_computing_structure_solution 'SHELXS-97 (Sheldrick, 1990)'
_diffrn_ambient_temperature 293(2)
_diffrn_measured_fraction_theta_full 0.999
_diffrn_measured_fraction_theta_max 0.999
_diffrn_measurement_device_type 'CCD area detector'
_diffrn_measurement_method 'phi and omega scans'
_diffrn_radiation_monochromator graphite
_diffrn_radiation_source 'fine-focus sealed tube'
_diffrn_radiation_type MoK\a
_diffrn_radiation_wavelength 0.71073
_diffrn_reflns_av_R_equivalents 0.0694
_diffrn_reflns_av_sigmaI/netI 0.1419
_diffrn_reflns_limit_h_max 31
_diffrn_reflns_limit_h_min -31
_diffrn_reflns_limit_k_max 25
_diffrn_reflns_limit_k_min -13
_diffrn_reflns_limit_l_max 25
_diffrn_reflns_limit_l_min -25
_diffrn_reflns_number 24569
_diffrn_reflns_theta_full 26.01
_diffrn_reflns_theta_max 26.01
_diffrn_reflns_theta_min 1.28
_diffrn_standards_decay_% 4.44
_exptl_absorpt_coefficient_mu 0.760
_exptl_absorpt_correction_T_max 0.9279
_exptl_absorpt_correction_T_min 0.8629
_exptl_absorpt_correction_type multi-scan
_exptl_absorpt_process_details sadabs
_exptl_crystal_colour yellow
_exptl_crystal_density_diffrn 1.475
_exptl_crystal_density_method 'not measured'
_exptl_crystal_description block
_exptl_crystal_F_000 4914
_exptl_crystal_size_max 0.20
_exptl_crystal_size_mid 0.18
_exptl_crystal_size_min 0.10
_refine_diff_density_max 1.240
_refine_diff_density_min -1.006
_refine_diff_density_rms 0.093
_refine_ls_extinction_method none
_refine_ls_goodness_of_fit_ref 0.790
_refine_ls_hydrogen_treatment constr
_refine_ls_matrix_type full
_refine_ls_number_parameters 614
_refine_ls_number_reflns 10778
_refine_ls_number_restraints 7
_refine_ls_restrained_S_all 0.792
_refine_ls_R_factor_all 0.1455
_refine_ls_R_factor_gt 0.0662
_refine_ls_shift/su_max 0.003
_refine_ls_shift/su_mean 0.000
_refine_ls_structure_factor_coef Fsqd
_refine_ls_weighting_details 'calc w=1/[\s^2^(Fo^2^)+(0.0883P)^2^+0.0000P] where P=(Fo^2^+2Fc^2^)/3'
_refine_ls_weighting_scheme calc
_refine_ls_wR_factor_gt 0.1619
_refine_ls_wR_factor_ref 0.1834
_reflns_number_gt 3964
_reflns_number_total 10778
_reflns_threshold_expression >2sigma(I)
_cod_data_source_file b909357e.txt
_cod_data_source_block f81129a
_cod_depositor_comments
;
The following automatic conversions were performed:
'_symmetry_cell_setting' value 'Monoclinic' changed to 'monoclinic'
according to '/home/saulius/struct/CIF-dictionaries/cif_core.dic'
dictionary named 'cif_core.dic' version 2.4.1 from 2010-06-29.

Automatic conversion script
Id: cif_fix_enum 1527 2010-12-29 10:47:43Z saulius 
;
_cod_original_cell_volume 10954(9)
_cod_original_sg_symbol_H-M C2/c
_cod_original_formula_sum 'C93.30 H94.60 Cl2.60 F12 N8 O16 Ru4 S4'
_cod_database_code 7002388

loop_
_symmetry_equiv_pos_as_xyz
'x, y, z'
'-x, y, -z+1/2'
'x+1/2, y+1/2, z'
'-x+1/2, y+1/2, -z+1/2'
'-x, -y, -z'
'x, -y, z-1/2'
'-x+1/2, -y+1/2, -z'
'x+1/2, -y+1/2, z-1/2'

loop_
_atom_site_label
_atom_site_type_symbol
_atom_site_fract_x
_atom_site_fract_y
_atom_site_fract_z
_atom_site_U_iso_or_equiv
_atom_site_adp_type
_atom_site_occupancy
_atom_site_symmetry_multiplicity
_atom_site_calc_flag
_atom_site_refinement_flags
_atom_site_disorder_assembly
_atom_site_disorder_group
Ru1 Ru 0.43735(2) 0.27638(3) 0.12517(3) 0.0597(2) Uani 1 1 d . . .
Ru2 Ru 0.39941(4) 0.82029(3) 0.17040(3) 0.1166(4) Uani 1 1 d . . .
N1 N 0.5174(2) 0.2777(3) 0.1743(3) 0.0618(14) Uani 1 1 d . . .
N2 N 0.4362(4) 0.8226(3) 0.2692(4) 0.112(3) Uani 1 1 d . . .
N3 N 0.4387(2) 0.3783(3) 0.1393(2) 0.0610(14) Uani 1 1 d . . .
N4 N 0.4174(3) 0.7207(3) 0.1707(3) 0.094(2) Uani 1 1 d . . .
O1 O 0.43162(17) 0.2713(2) 0.2228(2) 0.0641(12) Uani 1 1 d . . .
O2 O 0.4814(3) 0.8270(2) 0.1654(2) 0.111(2) Uani 1 1 d . . .
O3 O 0.7034(6) 0.0926(7) 0.0647(8) 0.150(6) Uani 0.50 1 d P . .
O4 O 0.7883(5) 0.1147(6) 0.1142(6) 0.130(4) Uani 0.50 1 d P . .
O5 O 0.7590(5) 0.1626(7) 0.0159(7) 0.137(5) Uani 0.50 1 d P . .
O6 O 0.5000 -0.0301(4) 0.2500 0.204(6) Uani 1 2 d S . .
O7 O 0.5733(3) 0.0571(4) 0.2633(5) 0.190(4) Uani 0.50 1 d P . .
O8 O 0.5143(3) 0.0578(3) 0.1677(4) 0.171(3) Uani 0.50 1 d P . .
S1 S 0.7560(2) 0.1145(3) 0.0566(3) 0.0997(15) Uani 0.50 1 d PD . .
S2 S 0.5222(3) 0.0402(4) 0.2407(4) 0.140(3) Uani 0.50 1 d P . .
F1 F 0.7486(7) 0.0439(8) -0.0383(8) 0.222(7) Uani 0.50 1 d PD . .
F2 F 0.8256(6) 0.0692(11) 0.0104(10) 0.41(2) Uani 0.50 1 d PD . .
F3 F 0.7733(6) -0.0024(6) 0.0491(9) 0.208(7) Uani 0.50 1 d PD . .
F4 F 0.4797(8) 0.1383(5) 0.2746(10) 0.229(10) Uani 0.50 1 d P . .
F5 F 0.5733(3) 0.0571(4) 0.2633(5) 0.190(4) Uani 0.50 1 d P . .
F6 F 0.5143(3) 0.0578(3) 0.1677(4) 0.171(3) Uani 0.50 1 d P . .
C1 C 0.4758(2) 0.2741(3) 0.2622(3) 0.0517(15) Uani 1 1 d . . .
C2 C 0.5629(3) 0.2773(5) 0.1447(3) 0.071(2) Uani 1 1 d . . .
C3 C 0.5877(3) 0.2186(5) 0.1407(4) 0.104(3) Uani 1 1 d . . .
H3 H 0.5772 0.1808 0.1586 0.125 Uiso 1 1 calc R . .
C4 C 0.6306(5) 0.2188(9) 0.1074(6) 0.157(7) Uani 1 1 d . . .
H4 H 0.6475 0.1798 0.1026 0.189 Uiso 1 1 calc R . .
C5 C 0.6467(6) 0.2718(13) 0.0836(8) 0.199(12) Uani 1 1 d . . .
H5 H 0.6747 0.2700 0.0622 0.238 Uiso 1 1 calc R . .
C6 C 0.6227(5) 0.3299(8) 0.0898(6) 0.156(6) Uani 1 1 d . . .
H6 H 0.6350 0.3676 0.0734 0.188 Uiso 1 1 calc R . .
C7 C 0.5803(4) 0.3334(5) 0.1203(4) 0.106(3) Uani 1 1 d . . .
H7 H 0.5639 0.3730 0.1243 0.127 Uiso 1 1 calc R . .
C8 C 0.5121(5) 0.8230(4) 0.2201(4) 0.106(4) Uani 1 1 d . . .
C9 C 0.4120(5) 0.8364(5) 0.3218(4) 0.107(4) Uani 1 1 d . . .
C10 C 0.4152(6) 0.8967(5) 0.3476(5) 0.182(6) Uani 1 1 d . . .
H10 H 0.4354 0.9285 0.3330 0.219 Uiso 1 1 calc R . .
C11 C 0.3882(8) 0.9105(7) 0.3958(7) 0.219(9) Uani 1 1 d . . .
H11 H 0.3918 0.9513 0.4152 0.263 Uiso 1 1 calc R . .
C12 C 0.3562(6) 0.8657(9) 0.4157(5) 0.152(5) Uani 1 1 d . . .
H12 H 0.3361 0.8755 0.4463 0.183 Uiso 1 1 calc R . .
C13 C 0.3554(5) 0.8053(6) 0.3881(7) 0.143(5) Uani 1 1 d . . .
H13 H 0.3349 0.7730 0.4016 0.172 Uiso 1 1 calc R . .
C14 C 0.3835(5) 0.7905(6) 0.3414(6) 0.119(4) Uani 1 1 d . . .
H14 H 0.3824 0.7488 0.3239 0.143 Uiso 1 1 calc R . .
C15 C 0.4217(3) 0.4073(4) 0.1880(4) 0.080(2) Uani 1 1 d . . .
H15 H 0.4106 0.3809 0.2184 0.096 Uiso 1 1 calc R . .
C16 C 0.4197(3) 0.4717(4) 0.1961(4) 0.086(2) Uani 1 1 d . . .
H16 H 0.4070 0.4883 0.2310 0.103 Uiso 1 1 calc R . .
C17 C 0.4362(3) 0.5135(3) 0.1537(3) 0.070(2) Uani 1 1 d . . .
C18 C 0.4558(3) 0.4848(4) 0.1047(4) 0.094(3) Uani 1 1 d . . .
H18 H 0.4690 0.5106 0.0753 0.112 Uiso 1 1 calc R . .
C19 C 0.4561(3) 0.4179(4) 0.0988(4) 0.086(2) Uani 1 1 d . . .
H19 H 0.4691 0.3998 0.0647 0.103 Uiso 1 1 calc R . .
C20 C 0.4295(4) 0.6934(4) 0.1200(6) 0.111(3) Uani 1 1 d . . .
H20 H 0.4330 0.7206 0.0859 0.133 Uiso 1 1 calc R . .
C21 C 0.4375(3) 0.6271(4) 0.1120(4) 0.102(3) Uani 1 1 d . . .
H21 H 0.4468 0.6117 0.0744 0.123 Uiso 1 1 calc R . .
C22 C 0.4317(3) 0.5858(4) 0.1595(4) 0.082(2) Uani 1 1 d . . .
C23 C 0.4195(7) 0.6130(5) 0.2139(5) 0.211(7) Uani 1 1 d . . .
H23 H 0.4155 0.5869 0.2486 0.253 Uiso 1 1 calc R . .
C24 C 0.4132(6) 0.6793(5) 0.2170(5) 0.191(7) Uani 1 1 d . . .
H24 H 0.4054 0.6962 0.2549 0.229 Uiso 1 1 calc R . .
C25 C 0.3638(3) 0.2210(5) 0.0974(4) 0.087(2) Uani 1 1 d . . .
C26 C 0.3617(3) 0.2745(4) 0.0565(4) 0.085(2) Uani 1 1 d . . .
H26 H 0.3332 0.3029 0.0512 0.102 Uiso 1 1 calc R . .
C27 C 0.4028(3) 0.2858(4) 0.0229(4) 0.079(2) Uani 1 1 d . . .
H27 H 0.4010 0.3226 -0.0032 0.095 Uiso 1 1 calc R . .
C28 C 0.4455(3) 0.2444(4) 0.0275(4) 0.071(2) Uani 1 1 d . . .
C29 C 0.4467(3) 0.1899(4) 0.0695(4) 0.080(2) Uani 1 1 d . . .
H29 H 0.4751 0.1613 0.0742 0.096 Uiso 1 1 calc R . .
C30 C 0.4078(4) 0.1778(4) 0.1032(4) 0.087(2) Uani 1 1 d . . .
H30 H 0.4101 0.1415 0.1299 0.104 Uiso 1 1 calc R . .
C31 C 0.3238(4) 0.2059(6) 0.1353(6) 0.138(4) Uani 1 1 d . . .
H31 H 0.3411 0.1789 0.1719 0.166 Uiso 1 1 calc R . .
C32 C 0.2997(5) 0.2587(8) 0.1623(7) 0.204(7) Uani 1 1 d . . .
H32A H 0.3265 0.2854 0.1880 0.306 Uiso 1 1 calc R . .
H32B H 0.2770 0.2419 0.1892 0.306 Uiso 1 1 calc R . .
H32C H 0.2792 0.2842 0.1278 0.306 Uiso 1 1 calc R . .
C33 C 0.2812(5) 0.1651(7) 0.0957(9) 0.239(8) Uani 1 1 d . . .
H33A H 0.2498 0.1685 0.1130 0.358 Uiso 1 1 calc R . .
H33B H 0.2925 0.1206 0.0971 0.358 Uiso 1 1 calc R . .
H33C H 0.2739 0.1801 0.0515 0.358 Uiso 1 1 calc R . .
C34 C 0.4887(3) 0.2550(4) -0.0102(4) 0.104(3) Uani 1 1 d . . .
H34A H 0.4851 0.2236 -0.0447 0.156 Uiso 1 1 calc R . .
H34B H 0.5226 0.2499 0.0184 0.156 Uiso 1 1 calc R . .
H34C H 0.4859 0.2981 -0.0282 0.156 Uiso 1 1 calc R . .
C35 C 0.3801(6) 0.9011(6) 0.1009(6) 0.167(6) Uani 1 1 d . . .
C36 C 0.3585(6) 0.8415(5) 0.0696(5) 0.145(6) Uani 1 1 d . . .
H36 H 0.3651 0.8298 0.0294 0.174 Uiso 1 1 calc R . .
C37 C 0.3279(6) 0.8021(7) 0.1005(7) 0.162(6) Uani 1 1 d . . .
H37 H 0.3177 0.7623 0.0808 0.195 Uiso 1 1 calc R . .
C38 C 0.3095(6) 0.8165(8) 0.1622(6) 0.150(5) Uani 1 1 d . . .
C39 C 0.3318(7) 0.8721(8) 0.1880(6) 0.181(7) Uani 1 1 d . . .
H39 H 0.3251 0.8827 0.2285 0.217 Uiso 1 1 calc R . .
C40 C 0.3635(6) 0.9164(6) 0.1637(6) 0.157(6) Uani 1 1 d . . .
H40 H 0.3743 0.9548 0.1859 0.189 Uiso 1 1 calc R . .
C41 C 0.4158(7) 0.9436(6) 0.0750(7) 0.182(6) Uani 1 1 d . . .
H41 H 0.4436 0.9561 0.1120 0.218 Uiso 1 1 calc R . .
C42 C 0.4424(6) 0.9140(6) 0.0269(6) 0.185(6) Uani 1 1 d . . .
H42A H 0.4533 0.8706 0.0403 0.278 Uiso 1 1 calc R . .
H42B H 0.4728 0.9395 0.0235 0.278 Uiso 1 1 calc R . .
H42C H 0.4185 0.9125 -0.0146 0.278 Uiso 1 1 calc R . .
C43 C 0.3871(7) 1.0057(6) 0.0499(7) 0.261(9) Uani 1 1 d . . .
H43A H 0.4068 1.0283 0.0227 0.392 Uiso 1 1 calc R . .
H43B H 0.3838 1.0330 0.0859 0.392 Uiso 1 1 calc R . .
H43C H 0.3526 0.9953 0.0251 0.392 Uiso 1 1 calc R . .
C44 C 0.2770(4) 0.7686(8) 0.1946(7) 0.197(7) Uani 1 1 d . . .
H44A H 0.2569 0.7924 0.2204 0.296 Uiso 1 1 calc R . .
H44B H 0.3004 0.7391 0.2219 0.296 Uiso 1 1 calc R . .
H44C H 0.2535 0.7445 0.1617 0.296 Uiso 1 1 calc R . .
C45 C 0.7813(9) 0.0519(9) 0.0193(10) 0.27(3) Uani 0.50 1 d PD . .
C46 C 0.4794(6) 0.0810(9) 0.2753(8) 0.057(5) Uiso 0.50 1 d P . .
Cl1 Cl 0.7759(3) -0.0502(6) 0.2304(5) 0.327(5) Uani 0.65 1 d P . .
Cl2 Cl 0.7003(4) 0.0452(5) 0.2437(5) 0.312(5) Uani 0.65 1 d P . .
C47 C 0.7531(15) 0.037(2) 0.2252(19) 0.34(2) Uiso 0.65 1 d P . .
H47A H 0.7791 0.0632 0.2537 0.410 Uiso 0.65 1 calc PR . .
H47B H 0.7506 0.0524 0.1811 0.410 Uiso 0.65 1 calc PR . .

loop_
_atom_site_aniso_label
_atom_site_aniso_U_11
_atom_site_aniso_U_22
_atom_site_aniso_U_33
_atom_site_aniso_U_23
_atom_site_aniso_U_13
_atom_site_aniso_U_12
Ru1 0.0690(4) 0.0516(3) 0.0557(3) -0.0040(3) 0.0068(3) 0.0002(3)
Ru2 0.2083(10) 0.0534(4) 0.0589(4) -0.0101(3) -0.0397(5) 0.0218(5)
N1 0.068(4) 0.061(4) 0.057(4) -0.009(3) 0.015(3) 0.001(3)
N2 0.194(9) 0.058(4) 0.056(5) -0.005(3) -0.035(6) 0.009(6)
N3 0.087(4) 0.054(3) 0.043(3) 0.008(3) 0.015(3) 0.009(3)
N4 0.150(6) 0.057(4) 0.056(4) -0.004(4) -0.023(4) 0.001(4)
O1 0.060(3) 0.068(3) 0.064(3) 0.010(2) 0.012(2) 0.005(3)
O2 0.179(6) 0.068(4) 0.056(3) 0.003(3) -0.043(4) -0.017(4)
O3 0.144(11) 0.130(12) 0.217(16) -0.033(10) 0.129(11) -0.011(9)
O4 0.155(11) 0.130(11) 0.091(9) 0.002(8) -0.011(9) -0.006(9)
O5 0.144(12) 0.141(12) 0.113(11) -0.017(9) -0.004(9) -0.056(10)
O6 0.438(19) 0.017(4) 0.138(9) 0.000 0.015(10) 0.000
O7 0.109(5) 0.153(7) 0.290(11) 0.010(6) 0.001(6) -0.009(5)
O8 0.205(7) 0.128(6) 0.179(7) 0.043(6) 0.035(6) -0.009(5)
S1 0.118(4) 0.092(4) 0.079(4) -0.002(3) -0.002(3) -0.002(3)
S2 0.147(9) 0.141(7) 0.125(6) -0.028(5) 0.011(5) -0.001(5)
F1 0.276(18) 0.205(16) 0.193(15) -0.071(13) 0.062(14) 0.067(14)
F2 0.32(3) 0.49(4) 0.32(3) 0.22(3) -0.15(2) -0.27(3)
F3 0.224(15) 0.142(12) 0.29(2) 0.009(12) 0.122(15) 0.031(11)
F4 0.32(3) 0.045(6) 0.30(3) -0.038(10) 0.012(15) 0.048(10)
F5 0.109(5) 0.153(7) 0.290(11) 0.010(6) 0.001(6) -0.009(5)
F6 0.205(7) 0.128(6) 0.179(7) 0.043(6) 0.035(6) -0.009(5)
C1 0.052(4) 0.042(4) 0.061(4) 0.009(3) 0.011(3) -0.001(3)
C2 0.061(5) 0.106(6) 0.045(4) -0.028(4) 0.009(3) 0.006(5)
C3 0.091(6) 0.135(9) 0.083(6) -0.029(6) 0.014(5) 0.029(6)
C4 0.086(9) 0.28(2) 0.107(10) -0.088(12) 0.010(7) 0.064(11)
C5 0.076(9) 0.42(4) 0.099(11) -0.053(16) 0.027(7) -0.016(15)
C6 0.124(11) 0.244(18) 0.122(10) -0.005(10) 0.071(9) -0.047(10)
C7 0.106(7) 0.123(9) 0.099(7) -0.017(6) 0.049(6) -0.025(6)
C8 0.204(11) 0.040(4) 0.050(5) 0.004(3) -0.030(7) -0.005(7)
C9 0.196(11) 0.054(6) 0.050(6) -0.001(5) -0.023(6) 0.003(7)
C10 0.40(2) 0.075(7) 0.069(7) -0.015(5) 0.037(10) -0.013(9)
C11 0.46(3) 0.115(11) 0.107(11) -0.025(8) 0.107(14) 0.014(14)
C12 0.213(14) 0.169(14) 0.063(7) 0.009(9) 0.002(7) 0.030(11)
C13 0.164(12) 0.095(9) 0.130(11) 0.005(8) -0.064(9) 0.013(8)
C14 0.128(9) 0.095(9) 0.111(9) -0.033(8) -0.031(7) 0.030(7)
C15 0.120(6) 0.060(5) 0.068(5) 0.007(4) 0.041(5) 0.012(5)
C16 0.149(8) 0.053(5) 0.065(5) -0.003(4) 0.044(5) 0.015(5)
C17 0.100(6) 0.054(5) 0.056(5) -0.007(4) 0.016(4) 0.003(4)
C18 0.159(8) 0.064(5) 0.066(5) -0.001(4) 0.041(5) -0.024(5)
C19 0.132(7) 0.067(5) 0.066(5) -0.010(4) 0.038(5) -0.003(5)
C20 0.154(9) 0.051(5) 0.138(9) 0.024(6) 0.055(7) -0.005(5)
C21 0.161(8) 0.053(5) 0.115(7) 0.012(5) 0.078(7) 0.004(5)
C22 0.120(7) 0.056(5) 0.060(5) -0.008(4) -0.001(4) 0.003(5)
C23 0.51(2) 0.066(7) 0.074(7) -0.009(5) 0.088(11) 0.000(10)
C24 0.44(2) 0.052(6) 0.070(7) -0.017(5) 0.027(10) 0.041(9)
C25 0.069(6) 0.099(7) 0.093(6) -0.010(5) 0.015(5) -0.010(6)
C26 0.061(5) 0.094(7) 0.088(6) -0.017(5) -0.012(4) 0.002(5)
C27 0.092(6) 0.072(5) 0.063(5) -0.003(4) -0.008(4) -0.007(5)
C28 0.083(6) 0.070(5) 0.059(5) -0.017(4) 0.015(4) -0.002(4)
C29 0.092(6) 0.052(5) 0.087(6) -0.022(4) 0.000(5) 0.001(4)
C30 0.117(7) 0.059(5) 0.078(6) -0.004(4) 0.004(5) -0.021(6)
C31 0.089(7) 0.157(11) 0.173(11) -0.053(9) 0.039(8) -0.043(8)
C32 0.108(9) 0.30(2) 0.209(16) -0.040(14) 0.045(9) 0.001(11)
C33 0.189(13) 0.214(16) 0.35(2) -0.070(14) 0.129(14) -0.124(12)
C34 0.119(7) 0.133(8) 0.060(5) -0.022(5) 0.019(5) -0.003(6)
C35 0.295(17) 0.072(8) 0.095(9) 0.030(7) -0.050(10) 0.048(9)
C36 0.263(15) 0.069(7) 0.066(7) -0.017(5) -0.056(8) 0.069(8)
C37 0.219(15) 0.122(11) 0.099(11) -0.001(8) -0.074(10) 0.060(10)
C38 0.170(12) 0.147(12) 0.092(10) -0.023(9) -0.068(9) 0.053(10)
C39 0.29(2) 0.119(12) 0.095(10) 0.000(9) -0.048(11) 0.105(13)
C40 0.296(17) 0.076(8) 0.073(8) -0.015(6) -0.025(9) 0.094(10)
C41 0.32(2) 0.087(9) 0.111(10) 0.023(8) -0.016(11) 0.031(11)
C42 0.285(17) 0.145(12) 0.126(11) 0.019(9) 0.042(11) 0.032(11)
C43 0.48(3) 0.097(9) 0.167(13) 0.047(9) -0.023(14) 0.031(13)
C44 0.113(9) 0.290(19) 0.172(13) 0.065(13) -0.011(8) -0.025(11)
C45 0.39(6) 0.16(3) 0.16(3) 0.05(2) -0.13(4) -0.18(4)
Cl1 0.229(8) 0.439(16) 0.345(12) -0.047(10) 0.135(8) -0.096(9)
Cl2 0.254(8) 0.348(12) 0.366(13) 0.033(9) 0.136(9) -0.038(8)

loop_
_atom_type_symbol
_atom_type_description
_atom_type_scat_dispersion_real
_atom_type_scat_dispersion_imag
_atom_type_scat_source
C C 0.0033 0.0016 'International Tables Vol C Tables 4.2.6.8 and 6.1.1.4'
H H 0.0000 0.0000 'International Tables Vol C Tables 4.2.6.8 and 6.1.1.4'
N N 0.0061 0.0033 'International Tables Vol C Tables 4.2.6.8 and 6.1.1.4'
O O 0.0106 0.0060 'International Tables Vol C Tables 4.2.6.8 and 6.1.1.4'
F F 0.0171 0.0103 'International Tables Vol C Tables 4.2.6.8 and 6.1.1.4'
S S 0.1246 0.1234 'International Tables Vol C Tables 4.2.6.8 and 6.1.1.4'
Ru Ru -1.2594 0.8363 'International Tables Vol C Tables 4.2.6.8 and 6.1.1.4'
Cl Cl 0.1484 0.1585 'International Tables Vol C Tables 4.2.6.8 and 6.1.1.4'

loop_
_geom_angle_atom_site_label_1
_geom_angle_atom_site_label_2
_geom_angle_atom_site_label_3
_geom_angle
_geom_angle_site_symmetry_1
_geom_angle_site_symmetry_3
_geom_angle_publ_flag
O1 Ru1 N1 77.45(19) . . ?
O1 Ru1 N3 85.07(18) . . ?
N1 Ru1 N3 86.2(2) . . ?
O1 Ru1 C27 152.0(3) . . ?
N1 Ru1 C27 130.3(3) . . ?
N3 Ru1 C27 92.4(2) . . ?
O1 Ru1 C29 121.8(3) . . ?
N1 Ru1 C29 93.8(3) . . ?
N3 Ru1 C29 152.5(3) . . ?
C27 Ru1 C29 66.8(3) . . ?
O1 Ru1 C26 114.4(3) . . ?
N1 Ru1 C26 168.1(3) . . ?
N3 Ru1 C26 95.6(3) . . ?
C27 Ru1 C26 38.0(3) . . ?
C29 Ru1 C26 79.3(3) . . ?
O1 Ru1 C30 93.9(3) . . ?
N1 Ru1 C30 112.3(3) . . ?
N3 Ru1 C30 160.8(3) . . ?
C27 Ru1 C30 79.5(3) . . ?
C29 Ru1 C30 36.7(3) . . ?
C26 Ru1 C30 67.4(3) . . ?
O1 Ru1 C25 90.1(3) . . ?
N1 Ru1 C25 147.8(3) . . ?
N3 Ru1 C25 122.7(3) . . ?
C27 Ru1 C25 67.9(3) . . ?
C29 Ru1 C25 67.6(3) . . ?
C26 Ru1 C25 37.1(3) . . ?
C30 Ru1 C25 38.2(3) . . ?
O1 Ru1 C28 159.8(3) . . ?
N1 Ru1 C28 100.7(3) . . ?
N3 Ru1 C28 115.0(3) . . ?
C27 Ru1 C28 36.9(3) . . ?
C29 Ru1 C28 37.9(3) . . ?
C26 Ru1 C28 67.9(3) . . ?
C30 Ru1 C28 67.9(3) . . ?
C25 Ru1 C28 81.0(3) . . ?
N4 Ru2 N2 88.0(3) . . ?
N4 Ru2 C37 89.5(4) . . ?
N2 Ru2 C37 146.4(6) . . ?
N4 Ru2 C39 132.3(6) . . ?
N2 Ru2 C39 92.1(4) . . ?
C37 Ru2 C39 65.5(6) . . ?
N4 Ru2 O2 80.9(3) . . ?
N2 Ru2 O2 78.3(3) . . ?
C37 Ru2 O2 134.2(5) . . ?
C39 Ru2 O2 145.6(6) . . ?
N4 Ru2 C40 167.8(5) . . ?
N2 Ru2 C40 98.3(4) . . ?
C37 Ru2 C40 79.5(5) . . ?
C39 Ru2 C40 37.6(5) . . ?
O2 Ru2 C40 110.5(5) . . ?
N4 Ru2 C35 139.2(4) . . ?
N2 Ru2 C35 129.4(4) . . ?
C37 Ru2 C35 68.3(5) . . ?
C39 Ru2 C35 70.0(6) . . ?
O2 Ru2 C35 90.5(5) . . ?
C40 Ru2 C35 40.2(4) . . ?
N4 Ru2 C36 104.9(3) . . ?
N2 Ru2 C36 167.1(3) . . ?
C37 Ru2 C36 37.1(5) . . ?
C39 Ru2 C36 79.7(5) . . ?
O2 Ru2 C36 102.8(5) . . ?
C40 Ru2 C36 69.2(4) . . ?
C35 Ru2 C36 38.3(4) . . ?
N4 Ru2 C38 100.9(5) . . ?
N2 Ru2 C38 108.6(5) . . ?
C37 Ru2 C38 39.3(5) . . ?
C39 Ru2 C38 35.0(5) . . ?
O2 Ru2 C38 172.8(4) . . ?
C40 Ru2 C38 67.3(5) . . ?
C35 Ru2 C38 83.6(6) . . ?
C36 Ru2 C38 70.0(5) . . ?
C1 N1 C2 119.2(5) 2_655 . ?
C1 N1 Ru1 114.1(4) 2_655 . ?
C2 N1 Ru1 126.5(4) . . ?
C8 N2 C9 118.0(8) 2_655 . ?
C8 N2 Ru2 114.0(8) 2_655 . ?
C9 N2 Ru2 126.7(7) . . ?
C19 N3 C15 115.4(6) . . ?
C19 N3 Ru1 121.1(5) . . ?
C15 N3 Ru1 123.5(5) . . ?
C20 N4 C24 113.5(8) . . ?
C20 N4 Ru2 120.7(6) . . ?
C24 N4 Ru2 125.5(7) . . ?
C1 O1 Ru1 113.6(4) . . ?
C8 O2 Ru2 113.1(7) . . ?
S2 O6 S2 48.2(6) 2_655 . ?
S2 O7 C46 36.0(7) . 2_655 ?
C46 O8 S2 35.6(8) 2_655 . ?
O5 S1 O4 118.7(9) . . ?
O5 S1 O3 118.9(10) . . ?
O4 S1 O3 108.5(10) . . ?
O5 S1 C45 100.7(10) . . ?
O4 S1 C45 101.2(10) . . ?
O3 S1 C45 105.9(9) . . ?
C46 S2 S2 97.9(13) 2_655 2_655 ?
C46 S2 O7 82.0(14) 2_655 . ?
S2 S2 O7 139.5(10) 2_655 . ?
C46 S2 O8 55.0(12) 2_655 . ?
S2 S2 O8 110.9(9) 2_655 . ?
O7 S2 O8 102.0(7) . . ?
C46 S2 O6 154.9(16) 2_655 . ?
S2 S2 O6 65.9(3) 2_655 . ?
O7 S2 O6 123.0(7) . . ?
O8 S2 O6 111.1(6) . . ?
C46 S2 C46 73.3(16) 2_655 . ?
S2 S2 C46 32.2(6) 2_655 . ?
O7 S2 C46 113.9(7) . . ?
O8 S2 C46 110.6(9) . . ?
O6 S2 C46 96.4(6) . . ?
C46 S2 F4 12.7(13) 2_655 2_655 ?
S2 S2 F4 93.0(5) 2_655 2_655 ?
O7 S2 F4 78.1(7) . 2_655 ?
O8 S2 F4 67.6(7) . 2_655 ?
O6 S2 F4 157.5(7) . 2_655 ?
C46 S2 F4 65.0(7) . 2_655 ?
C46 F4 F4 90.9(11) . 2_655 ?
C46 F4 S2 9.6(10) . 2_655 ?
F4 F4 S2 84.1(5) 2_655 2_655 ?
O1 C1 N1 125.5(6) . 2_655 ?
O1 C1 C1 120.0(8) . 2_655 ?
N1 C1 C1 114.5(7) 2_655 2_655 ?
C3 C2 C7 121.1(8) . . ?
C3 C2 N1 117.8(8) . . ?
C7 C2 N1 121.1(8) . . ?
C2 C3 C4 116.7(11) . . ?
C5 C4 C3 122.2(17) . . ?
C4 C5 C6 120.4(16) . . ?
C5 C6 C7 120.7(15) . . ?
C2 C7 C6 118.9(10) . . ?
O2 C8 N2 125.8(10) . 2_655 ?
O2 C8 C8 117.9(15) . 2_655 ?
N2 C8 C8 116.2(11) 2_655 2_655 ?
C14 C9 C10 121.7(13) . . ?
C14 C9 N2 118.1(10) . . ?
C10 C9 N2 120.1(12) . . ?
C9 C10 C11 119.2(13) . . ?
C12 C11 C10 121.5(13) . . ?
C11 C12 C13 116.1(14) . . ?
C12 C13 C14 122.8(14) . . ?
C9 C14 C13 118.6(12) . . ?
N3 C15 C16 124.7(7) . . ?
C15 C16 C17 120.8(7) . . ?
C16 C17 C18 115.7(7) . . ?
C16 C17 C22 121.9(7) . . ?
C18 C17 C22 122.4(7) . . ?
C17 C18 C19 120.3(7) . . ?
N3 C19 C18 123.1(7) . . ?
N4 C20 C21 126.1(8) . . ?
C22 C21 C20 119.0(8) . . ?
C21 C22 C23 116.5(8) . . ?
C21 C22 C17 122.9(7) . . ?
C23 C22 C17 120.6(8) . . ?
C22 C23 C24 119.6(10) . . ?
N4 C24 C23 125.3(10) . . ?
C26 C25 C30 118.2(8) . . ?
C26 C25 C31 124.2(10) . . ?
C30 C25 C31 117.6(10) . . ?
C26 C25 Ru1 71.0(5) . . ?
C30 C25 Ru1 70.5(4) . . ?
C31 C25 Ru1 129.6(7) . . ?
C25 C26 C27 120.2(8) . . ?
C25 C26 Ru1 71.9(5) . . ?
C27 C26 Ru1 70.2(4) . . ?
C28 C27 C26 122.6(8) . . ?
C28 C27 Ru1 73.5(4) . . ?
C26 C27 Ru1 71.8(4) . . ?
C27 C28 C29 116.2(7) . . ?
C27 C28 C34 122.9(8) . . ?
C29 C28 C34 120.9(8) . . ?
C27 C28 Ru1 69.6(4) . . ?
C29 C28 Ru1 69.6(4) . . ?
C34 C28 Ru1 131.9(5) . . ?
C30 C29 C28 122.7(8) . . ?
C30 C29 Ru1 72.1(5) . . ?
C28 C29 Ru1 72.5(4) . . ?
C29 C30 C25 120.1(8) . . ?
C29 C30 Ru1 71.2(4) . . ?
C25 C30 Ru1 71.3(4) . . ?
C32 C31 C25 118.2(11) . . ?
C32 C31 C33 108.4(11) . . ?
C25 C31 C33 109.8(10) . . ?
C36 C35 C41 123.6(14) . . ?
C36 C35 C40 115.0(14) . . ?
C41 C35 C40 121.4(13) . . ?
C36 C35 Ru2 71.1(6) . . ?
C41 C35 Ru2 128.8(10) . . ?
C40 C35 Ru2 68.9(6) . . ?
C37 C36 C35 119.1(13) . . ?
C37 C36 Ru2 69.0(7) . . ?
C35 C36 Ru2 70.6(5) . . ?
C36 C37 C38 127.2(14) . . ?
C36 C37 Ru2 73.9(8) . . ?
C38 C37 Ru2 75.9(7) . . ?
C39 C38 C37 109.2(16) . . ?
C39 C38 C44 126.4(16) . . ?
C37 C38 C44 123.8(14) . . ?
C39 C38 Ru2 66.2(9) . . ?
C37 C38 Ru2 64.7(8) . . ?
C44 C38 Ru2 128.6(8) . . ?
C38 C39 C40 130.2(16) . . ?
C38 C39 Ru2 78.8(9) . . ?
C40 C39 Ru2 72.3(10) . . ?
C39 C40 C35 118.9(12) . . ?
C39 C40 Ru2 70.1(7) . . ?
C35 C40 Ru2 70.9(5) . . ?
C35 C41 C42 115.7(12) . . ?
C35 C41 C43 109.5(14) . . ?
C42 C41 C43 111.9(13) . . ?
F2 C45 F3 123(2) . . ?
F2 C45 F1 109(2) . . ?
F3 C45 F1 101.2(17) . . ?
F2 C45 S1 107.9(14) . . ?
F3 C45 S1 107.8(14) . . ?
F1 C45 S1 106.2(13) . . ?
S2 C46 F4 158(2) 2_655 . ?
S2 C46 F6 89.5(16) 2_655 2_655 ?
F4 C46 F6 112.8(18) . 2_655 ?
S2 C46 O8 89.5(16) 2_655 2_655 ?
F4 C46 O8 112.8(18) . 2_655 ?
F6 C46 O8 0.0(10) 2_655 2_655 ?
S2 C46 O7 62.0(12) 2_655 2_655 ?
F4 C46 O7 109.0(17) . 2_655 ?
F6 C46 O7 108.0(12) 2_655 2_655 ?
O8 C46 O7 108.0(12) 2_655 2_655 ?
S2 C46 F5 62.0(12) 2_655 2_655 ?
F4 C46 F5 109.0(17) . 2_655 ?
F6 C46 F5 108.0(12) 2_655 2_655 ?
O8 C46 F5 108.0(12) 2_655 2_655 ?
O7 C46 F5 0.0(10) 2_655 2_655 ?
S2 C46 C46 75.3(13) 2_655 2_655 ?
F4 C46 C46 89.1(11) . 2_655 ?
F6 C46 C46 129.4(16) 2_655 2_655 ?
O8 C46 C46 129.4(16) 2_655 2_655 ?
O7 C46 C46 106.4(15) 2_655 2_655 ?
F5 C46 C46 106.4(15) 2_655 2_655 ?
S2 C46 S2 49.9(12) 2_655 . ?
F4 C46 S2 119.2(14) . . ?
F6 C46 S2 104.9(11) 2_655 . ?
O8 C46 S2 104.9(11) 2_655 . ?
O7 C46 S2 102.0(11) 2_655 . ?
F5 C46 S2 102.0(11) 2_655 . ?
C46 C46 S2 31.4(6) 2_655 . ?
Cl2 C47 Cl1 113(2) . . ?

loop_
_geom_bond_atom_site_label_1
_geom_bond_atom_site_label_2
_geom_bond_distance
_geom_bond_site_symmetry_2
_geom_bond_publ_flag
Ru1 O1 2.093(4) . ?
Ru1 N1 2.115(5) . ?
Ru1 N3 2.115(5) . ?
Ru1 C27 2.160(7) . ?
Ru1 C29 2.170(7) . ?
Ru1 C26 2.180(7) . ?
Ru1 C30 2.181(7) . ?
Ru1 C25 2.192(8) . ?
Ru1 C28 2.209(7) . ?
Ru2 N4 2.099(7) . ?
Ru2 N2 2.100(7) . ?
Ru2 C37 2.145(12) . ?
Ru2 C39 2.145(15) . ?
Ru2 O2 2.152(7) . ?
Ru2 C40 2.174(10) . ?
Ru2 C35 2.201(10) . ?
Ru2 C36 2.208(9) . ?
Ru2 C38 2.300(16) . ?
N1 C1 1.313(8) 2_655 ?
N1 C2 1.442(8) . ?
N2 C8 1.311(12) 2_655 ?
N2 C9 1.409(12) . ?
N3 C19 1.323(8) . ?
N3 C15 1.335(8) . ?
N4 C20 1.298(10) . ?
N4 C24 1.315(11) . ?
O1 C1 1.267(7) . ?
O2 C8 1.259(10) . ?
O3 S1 1.477(13) . ?
O4 S1 1.322(12) . ?
O5 S1 1.321(15) . ?
O6 S2 1.583(10) 2_655 ?
O6 S2 1.583(10) . ?
O7 S2 1.353(9) . ?
O7 C46 1.517(18) 2_655 ?
O8 C46 1.268(17) 2_655 ?
O8 S2 1.549(11) . ?
S1 C45 1.707(18) . ?
S2 C46 0.901(16) 2_655 ?
S2 S2 1.292(14) 2_655 ?
S2 C46 1.673(15) . ?
S2 F4 2.041(12) 2_655 ?
F1 C45 1.336(16) . ?
F2 C45 1.252(16) . ?
F3 C45 1.319(16) . ?
F4 C46 1.179(18) . ?
F4 F4 1.62(3) 2_655 ?
F4 S2 2.041(12) 2_655 ?
C1 N1 1.313(8) 2_655 ?
C1 C1 1.449(12) 2_655 ?
C2 C3 1.377(10) . ?
C2 C7 1.378(11) . ?
C3 C4 1.429(14) . ?
C4 C5 1.30(2) . ?
C5 C6 1.37(2) . ?
C6 C7 1.384(13) . ?
C8 N2 1.311(12) 2_655 ?
C8 C8 1.52(2) 2_655 ?
C9 C14 1.316(13) . ?
C9 C10 1.348(12) . ?
C10 C11 1.376(17) . ?
C11 C12 1.361(17) . ?
C12 C13 1.368(15) . ?
C13 C14 1.374(16) . ?
C15 C16 1.337(9) . ?
C16 C17 1.370(9) . ?
C17 C18 1.373(9) . ?
C17 C22 1.498(10) . ?
C18 C19 1.382(10) . ?
C20 C21 1.394(11) . ?
C21 C22 1.344(9) . ?
C22 C23 1.368(11) . ?
C23 C24 1.374(12) . ?
C25 C26 1.389(11) . ?
C25 C30 1.430(11) . ?
C25 C31 1.467(13) . ?
C26 C27 1.413(10) . ?
C27 C28 1.383(10) . ?
C28 C29 1.424(10) . ?
C28 C34 1.516(10) . ?
C29 C30 1.370(10) . ?
C31 C32 1.427(15) . ?
C31 C33 1.494(14) . ?
C35 C36 1.446(14) . ?
C35 C41 1.456(18) . ?
C35 C40 1.504(16) . ?
C36 C37 1.385(18) . ?
C37 C38 1.503(18) . ?
C38 C39 1.344(17) . ?
C38 C44 1.543(17) . ?
C39 C40 1.39(2) . ?
C41 C42 1.470(16) . ?
C41 C43 1.517(15) . ?
C46 S2 0.901(16) 2_655 ?
C46 F6 1.268(17) 2_655 ?
C46 O8 1.268(17) 2_655 ?
C46 O7 1.517(18) 2_655 ?
C46 F5 1.517(18) 2_655 ?
C46 C46 1.66(3) 2_655 ?
Cl1 C47 1.88(4) . ?
Cl2 C47 1.51(4) . ?
